data_4312689
loop_
_publ_author_name
'William J. Evans'
'Dimitrios G. Giarikos'
'Daniel Josell'
'Joseph W. Ziller'

_publ_section_title
;
 Synthesis and Structure of Polymeric Networks of Silver
 Hexafluoroacetylacetonate Complexes of THF, Toluene, and
 Vinyltrimethylsilane
;
_journal_name_full 'Inorganic Chemistry'
_journal_page_first 8255
_journal_page_last 8261
_journal_paper_doi 10.1021/ic034649r
_journal_volume 42
_journal_year 2003
_chemical_formula_sum 'C13 H19 Ag F6 O2 Si2'
_chemical_formula_weight 485.33
_chemical_name_systematic
; 
 ? 
;
_space_group_IT_number 14
_symmetry_cell_setting monoclinic
_symmetry_space_group_name_Hall '-P 2yn'
_symmetry_space_group_name_H-M 'P 1 21/n 1'
_atom_sites_solution_hydrogens geom
_atom_sites_solution_primary direct
_atom_sites_solution_secondary difmap
_audit_creation_method SHELXTL
_cell_angle_alpha 90.00
_cell_angle_beta 100.8260(10)
_cell_angle_gamma 90.00
_cell_formula_units_Z 4
_cell_length_a 13.1679(10)
_cell_length_b 9.4922(7)
_cell_length_c 16.3439(12)
_cell_measurement_temperature 165(2)
_cell_volume 2006.5(3)
_computing_cell_refinement 'Bruker SMART/SAINT'
_computing_data_collection 'Bruker SMART'
_computing_data_reduction 'Bruker SHELXTL'
_computing_molecular_graphics 'Bruker SHELXTL'
_computing_publication_material 'Bruker SHELXTL'
_computing_structure_refinement 'Bruker SHELXTL'
_computing_structure_solution 'Bruker SHELXTL'
_diffrn_ambient_temperature 165(2)
_diffrn_measured_fraction_theta_full 0.999
_diffrn_measured_fraction_theta_max 0.999
_diffrn_measurement_device_type 'CCD area detector'
_diffrn_measurement_method 'omega scans'
_diffrn_radiation_monochromator graphite
_diffrn_radiation_source 'sealed tube'
_diffrn_radiation_type MoK\a
_diffrn_radiation_wavelength 0.71073
_diffrn_reflns_av_R_equivalents 0.0550
_diffrn_reflns_av_sigmaI/netI 0.0402
_diffrn_reflns_limit_h_max 16
_diffrn_reflns_limit_h_min -16
_diffrn_reflns_limit_k_max 11
_diffrn_reflns_limit_k_min -11
_diffrn_reflns_limit_l_max 20
_diffrn_reflns_limit_l_min -20
_diffrn_reflns_number 18471
_diffrn_reflns_theta_full 26.37
_diffrn_reflns_theta_max 26.37
_diffrn_reflns_theta_min 2.20
_diffrn_standards_decay_% '< 1.0'
_diffrn_standards_interval_count 'initial 50 frames recollected'
_diffrn_standards_number '50 frames'
_exptl_absorpt_coefficient_mu 1.179
_exptl_absorpt_correction_T_max 0.8618
_exptl_absorpt_correction_T_min 0.7650
_exptl_absorpt_correction_type multi-scan
_exptl_absorpt_process_details 'Bruker SADABS'
_exptl_crystal_colour colorless
_exptl_crystal_density_diffrn 1.607
_exptl_crystal_density_meas ?
_exptl_crystal_density_method 'not measured'
_exptl_crystal_description cube
_exptl_crystal_F_000 968
_exptl_crystal_size_max 0.24
_exptl_crystal_size_mid 0.18
_exptl_crystal_size_min 0.13
_refine_diff_density_max 1.946
_refine_diff_density_min -0.838
_refine_diff_density_rms 0.118
_refine_ls_extinction_method none
_refine_ls_goodness_of_fit_ref 1.091
_refine_ls_hydrogen_treatment constr
_refine_ls_matrix_type full
_refine_ls_number_parameters 217
_refine_ls_number_reflns 4110
_refine_ls_number_restraints 0
_refine_ls_restrained_S_all 1.091
_refine_ls_R_factor_all 0.0625
_refine_ls_R_factor_gt 0.0416
_refine_ls_shift/su_max 0.000
_refine_ls_shift/su_mean 0.000
_refine_ls_structure_factor_coef Fsqd
_refine_ls_weighting_details 'calc w=1/[\s^2^(Fo^2^)+(0.0609P)^2^+2.1883P] where P=(Fo^2^+2Fc^2^)/3'
_refine_ls_weighting_scheme calc
_refine_ls_wR_factor_gt 0.1012
_refine_ls_wR_factor_ref 0.1181
_reflns_number_gt 3176
_reflns_number_total 4110
_reflns_threshold_expression >2sigma(I)
_cod_data_source_file ic034649rsi20030909_043549.cif
_cod_data_source_block dg61
_cod_depositor_comments
;
The following automatic conversions were performed:

'_symmetry_cell_setting' value 'Monoclinic' changed to 'monoclinic'
according to the built-in table from CIF Core dictionary named
'cif_core.dic' version 2.4.1 from 2010-06-29.

Automatic conversion script
Id: cif_fix_values 1646 2011-03-28 12:23:43Z adriana 

The following automatic conversions were performed:

'_exptl_crystal_density_meas' value 'none' was changed to '?' - the
value is perceived as not measured.

Automatic conversion script
Id: cif_fix_values 3008 2015-01-20 13:52:24Z robertas 
;
_cod_database_code 4312689

loop_
_symmetry_equiv_pos_as_xyz
'x, y, z'
'-x+1/2, y+1/2, -z+1/2'
'-x, -y, -z'
'x-1/2, -y-1/2, z-1/2'

loop_
_atom_site_label
_atom_site_type_symbol
_atom_site_fract_x
_atom_site_fract_y
_atom_site_fract_z
_atom_site_U_iso_or_equiv
_atom_site_adp_type
_atom_site_occupancy
_atom_site_symmetry_multiplicity
_atom_site_calc_flag
_atom_site_refinement_flags
_atom_site_disorder_assembly
_atom_site_disorder_group
Ag1 Ag 0.12577(2) 0.08519(3) 0.146004(19) 0.03313(13) Uani 1 1 d . . .
Si1 Si 0.35896(9) -0.08147(12) 0.15136(7) 0.0331(3) Uani 1 1 d . . .
Si2 Si 0.15572(8) 0.27533(11) -0.02864(7) 0.0291(2) Uani 1 1 d . . .
O1 O 0.0872(2) -0.0231(3) 0.25844(17) 0.0340(6) Uani 1 1 d . . .
O2 O -0.0347(2) 0.1742(3) 0.13510(18) 0.0383(7) Uani 1 1 d . . .
C1 C 0.2730(3) 0.0589(4) 0.0946(3) 0.0333(9) Uani 1 1 d . . .
C2 C 0.2212(3) 0.1470(4) 0.0508(2) 0.0315(8) Uani 1 1 d . . .
C3 C 0.4190(4) -0.0106(6) 0.2548(3) 0.0563(13) Uani 1 1 d . . .
H3A H 0.3650 0.0112 0.2867 0.085 Uiso 1 1 calc R . .
H3B H 0.4575 0.0755 0.2474 0.085 Uiso 1 1 calc R . .
H3C H 0.4664 -0.0808 0.2849 0.085 Uiso 1 1 calc R . .
C4 C 0.4574(4) -0.1254(6) 0.0886(3) 0.0541(13) Uani 1 1 d . . .
H4A H 0.5015 -0.0432 0.0855 0.081 Uiso 1 1 calc R . .
H4B H 0.4231 -0.1524 0.0322 0.081 Uiso 1 1 calc R . .
H4C H 0.4998 -0.2041 0.1146 0.081 Uiso 1 1 calc R . .
C5 C 0.2718(4) -0.2319(5) 0.1605(3) 0.0487(12) Uani 1 1 d . . .
H5A H 0.2210 -0.2038 0.1942 0.073 Uiso 1 1 calc R . .
H5B H 0.3125 -0.3114 0.1872 0.073 Uiso 1 1 calc R . .
H5C H 0.2357 -0.2599 0.1048 0.073 Uiso 1 1 calc R . .
C6 C 0.1460(4) 0.4470(5) 0.0227(4) 0.0512(13) Uani 1 1 d . . .
H6A H 0.1030 0.4368 0.0651 0.077 Uiso 1 1 calc R . .
H6B H 0.1148 0.5163 -0.0190 0.077 Uiso 1 1 calc R . .
H6C H 0.2153 0.4787 0.0490 0.077 Uiso 1 1 calc R . .
C7 C 0.2360(4) 0.2859(5) -0.1098(3) 0.0490(12) Uani 1 1 d . . .
H7A H 0.2393 0.1929 -0.1353 0.074 Uiso 1 1 calc R . .
H7B H 0.3059 0.3166 -0.0846 0.074 Uiso 1 1 calc R . .
H7C H 0.2053 0.3537 -0.1526 0.074 Uiso 1 1 calc R . .
C8 C 0.0251(3) 0.2024(5) -0.0700(3) 0.0420(10) Uani 1 1 d . . .
H8A H 0.0320 0.1115 -0.0969 0.063 Uiso 1 1 calc R . .
H8B H -0.0132 0.2680 -0.1108 0.063 Uiso 1 1 calc R . .
H8C H -0.0124 0.1892 -0.0241 0.063 Uiso 1 1 calc R . .
C9 C 0.0046(3) -0.0975(5) 0.3652(3) 0.0382(10) Uani 1 1 d . . .
C10 C 0.0039(3) -0.0161(4) 0.2839(2) 0.0306(8) Uani 1 1 d . . .
C11 C -0.0877(3) 0.0529(4) 0.2491(2) 0.0325(9) Uani 1 1 d . . .
H11 H -0.1460 0.0406 0.2750 0.039 Uiso 1 1 calc R . .
C12 C -0.0990(3) 0.1394(4) 0.1784(2) 0.0310(8) Uani 1 1 d . . .
C13 C -0.2048(3) 0.2119(5) 0.1513(3) 0.0425(10) Uani 1 1 d . . .
F1 F 0.0846(2) -0.0625(4) 0.42210(19) 0.0825(12) Uani 1 1 d . . .
F2 F 0.0111(3) -0.2354(3) 0.3530(2) 0.0771(10) Uani 1 1 d . . .
F3 F -0.0791(2) -0.0802(3) 0.39814(18) 0.0539(7) Uani 1 1 d . . .
F4 F -0.2037(3) 0.3396(4) 0.1851(3) 0.0820(11) Uani 1 1 d . . .
F5 F -0.2822(2) 0.1436(4) 0.1746(2) 0.0694(9) Uani 1 1 d . . .
F6 F -0.2287(2) 0.2279(4) 0.07018(18) 0.0727(10) Uani 1 1 d . . .

loop_
_atom_site_aniso_label
_atom_site_aniso_U_11
_atom_site_aniso_U_22
_atom_site_aniso_U_33
_atom_site_aniso_U_23
_atom_site_aniso_U_13
_atom_site_aniso_U_12
Ag1 0.02938(18) 0.0365(2) 0.03343(19) 0.00200(13) 0.00583(12) -0.00121(12)
Si1 0.0314(6) 0.0344(6) 0.0319(6) 0.0066(5) 0.0018(5) 0.0054(5)
Si2 0.0295(5) 0.0276(5) 0.0282(6) 0.0021(4) 0.0007(4) 0.0007(4)
O1 0.0283(14) 0.0401(16) 0.0327(15) 0.0035(13) 0.0038(12) -0.0001(12)
O2 0.0373(16) 0.0379(16) 0.0399(16) 0.0068(13) 0.0076(13) 0.0065(13)
C1 0.033(2) 0.033(2) 0.033(2) 0.0023(17) 0.0033(17) -0.0039(17)
C2 0.030(2) 0.031(2) 0.033(2) 0.0001(17) 0.0034(16) -0.0023(17)
C3 0.065(3) 0.057(3) 0.040(3) 0.001(2) -0.011(2) 0.018(3)
C4 0.044(3) 0.063(3) 0.056(3) 0.014(3) 0.013(2) 0.018(2)
C5 0.044(3) 0.037(2) 0.064(3) 0.012(2) 0.006(2) 0.006(2)
C6 0.048(3) 0.036(2) 0.066(3) -0.010(2) -0.001(2) 0.009(2)
C7 0.051(3) 0.057(3) 0.041(3) 0.013(2) 0.013(2) 0.000(2)
C8 0.038(2) 0.045(3) 0.038(2) -0.001(2) -0.0050(19) -0.0012(19)
C9 0.031(2) 0.046(3) 0.036(2) 0.0039(19) 0.0033(17) 0.0018(18)
C10 0.031(2) 0.029(2) 0.029(2) -0.0051(16) -0.0007(16) -0.0035(16)
C11 0.0275(19) 0.042(2) 0.029(2) -0.0044(17) 0.0067(16) -0.0019(16)
C12 0.032(2) 0.0293(19) 0.030(2) -0.0054(16) 0.0014(16) 0.0041(16)
C13 0.040(2) 0.049(3) 0.037(2) 0.005(2) 0.0050(19) 0.008(2)
F1 0.0493(18) 0.150(4) 0.0397(17) 0.0278(19) -0.0123(13) -0.0307(19)
F2 0.116(3) 0.0468(18) 0.078(2) 0.0242(16) 0.043(2) 0.0201(18)
F3 0.0444(15) 0.074(2) 0.0456(16) 0.0197(14) 0.0153(13) 0.0097(13)
F4 0.066(2) 0.060(2) 0.112(3) -0.019(2) -0.0056(19) 0.0312(17)
F5 0.0312(14) 0.092(2) 0.084(2) 0.0351(19) 0.0070(14) 0.0100(15)
F6 0.0481(16) 0.127(3) 0.0400(16) 0.0186(18) 0.0000(13) 0.0309(18)

loop_
_atom_type_symbol
_atom_type_description
_atom_type_scat_dispersion_real
_atom_type_scat_dispersion_imag
_atom_type_scat_source
C C 0.0033 0.0016 'International Tables Vol C Tables 4.2.6.8 and 6.1.1.4'
H H 0.0000 0.0000 'International Tables Vol C Tables 4.2.6.8 and 6.1.1.4'
O O 0.0106 0.0060 'International Tables Vol C Tables 4.2.6.8 and 6.1.1.4'
F F 0.0171 0.0103 'International Tables Vol C Tables 4.2.6.8 and 6.1.1.4'
Si Si 0.0817 0.0704 'International Tables Vol C Tables 4.2.6.8 and 6.1.1.4'
Ag Ag -0.8971 1.1015 'International Tables Vol C Tables 4.2.6.8 and 6.1.1.4'

loop_
_geom_angle_atom_site_label_1
_geom_angle_atom_site_label_2
_geom_angle_atom_site_label_3
_geom_angle
_geom_angle_site_symmetry_1
_geom_angle_site_symmetry_3
_geom_angle_publ_flag
O1 Ag1 O2 83.30(10) . . ?
O1 Ag1 C2 157.73(12) . . ?
O2 Ag1 C2 118.97(12) . . ?
O1 Ag1 C1 126.42(12) . . ?
O2 Ag1 C1 150.14(13) . . ?
C2 Ag1 C1 31.37(14) . . ?
C4 Si1 C3 111.4(3) . . ?
C4 Si1 C5 112.3(3) . . ?
C3 Si1 C5 111.8(3) . . ?
C4 Si1 C1 107.9(2) . . ?
C3 Si1 C1 107.9(2) . . ?
C5 Si1 C1 105.13(19) . . ?
C6 Si2 C7 112.1(2) . . ?
C6 Si2 C8 110.8(2) . . ?
C7 Si2 C8 112.0(2) . . ?
C6 Si2 C2 108.8(2) . . ?
C7 Si2 C2 106.4(2) . . ?
C8 Si2 C2 106.55(19) . . ?
C10 O1 Ag1 126.7(3) . . ?
C12 O2 Ag1 125.7(3) . . ?
C2 C1 Si1 173.6(4) . . ?
C2 C1 Ag1 73.8(3) . . ?
Si1 C1 Ag1 111.91(19) . . ?
C1 C2 Si2 170.8(4) . . ?
C1 C2 Ag1 74.9(3) . . ?
Si2 C2 Ag1 113.86(18) . . ?
F1 C9 F3 107.4(4) . . ?
F1 C9 F2 106.9(4) . . ?
F3 C9 F2 105.3(4) . . ?
F1 C9 C10 111.2(4) . . ?
F3 C9 C10 114.8(3) . . ?
F2 C9 C10 110.9(4) . . ?
O1 C10 C11 129.6(4) . . ?
O1 C10 C9 113.5(3) . . ?
C11 C10 C9 116.9(4) . . ?
C10 C11 C12 124.0(4) . . ?
O2 C12 C11 130.1(4) . . ?
O2 C12 C13 113.1(4) . . ?
C11 C12 C13 116.6(4) . . ?
F6 C13 F5 107.3(4) . . ?
F6 C13 F4 107.2(4) . . ?
F5 C13 F4 106.0(4) . . ?
F6 C13 C12 111.9(4) . . ?
F5 C13 C12 113.6(4) . . ?
F4 C13 C12 110.4(4) . . ?

loop_
_geom_bond_atom_site_label_1
_geom_bond_atom_site_label_2
_geom_bond_distance
_geom_bond_site_symmetry_2
_geom_bond_publ_flag
Ag1 O1 2.245(3) . ?
Ag1 O2 2.251(3) . ?
Ag1 C2 2.255(4) . ?
Ag1 C1 2.267(4) . ?
Si1 C4 1.846(5) . ?
Si1 C3 1.853(5) . ?
Si1 C5 1.856(5) . ?
Si1 C1 1.877(4) . ?
Si2 C6 1.847(5) . ?
Si2 C7 1.848(4) . ?
Si2 C8 1.860(4) . ?
Si2 C2 1.868(4) . ?
O1 C10 1.246(5) . ?
O2 C12 1.246(5) . ?
C1 C2 1.222(6) . ?
C9 F1 1.311(5) . ?
C9 F3 1.325(5) . ?
C9 F2 1.329(5) . ?
C9 C10 1.535(6) . ?
C10 C11 1.396(6) . ?
C11 C12 1.403(6) . ?
C12 C13 1.543(6) . ?
C13 F6 1.312(5) . ?
C13 F5 1.323(5) . ?
C13 F4 1.331(6) . ?

loop_
_geom_torsion_atom_site_label_1
_geom_torsion_atom_site_label_2
_geom_torsion_atom_site_label_3
_geom_torsion_atom_site_label_4
_geom_torsion
_geom_torsion_site_symmetry_1
_geom_torsion_site_symmetry_2
_geom_torsion_site_symmetry_3
_geom_torsion_site_symmetry_4
_geom_torsion_publ_flag
O2 Ag1 O1 C10 1.8(3) . . . . ?
C2 Ag1 O1 C10 -178.3(3) . . . . ?
C1 Ag1 O1 C10 -175.0(3) . . . . ?
O1 Ag1 O2 C12 -7.1(3) . . . . ?
C2 Ag1 O2 C12 173.0(3) . . . . ?
C1 Ag1 O2 C12 167.7(3) . . . . ?
C4 Si1 C1 C2 15(3) . . . . ?
C3 Si1 C1 C2 135(3) . . . . ?
C5 Si1 C1 C2 -106(3) . . . . ?
C4 Si1 C1 Ag1 165.6(2) . . . . ?
C3 Si1 C1 Ag1 -73.9(3) . . . . ?
C5 Si1 C1 Ag1 45.5(3) . . . . ?
O1 Ag1 C1 C2 -177.6(2) . . . . ?
O2 Ag1 C1 C2 8.8(4) . . . . ?
O1 Ag1 C1 Si1 5.6(3) . . . . ?
O2 Ag1 C1 Si1 -167.93(17) . . . . ?
C2 Ag1 C1 Si1 -176.8(4) . . . . ?
Si1 C1 C2 Si2 -9(5) . . . . ?
Ag1 C1 C2 Si2 -162(2) . . . . ?
Si1 C1 C2 Ag1 152(3) . . . . ?
C6 Si2 C2 C1 -130(2) . . . . ?
C7 Si2 C2 C1 -10(2) . . . . ?
C8 Si2 C2 C1 110(2) . . . . ?
C6 Si2 C2 Ag1 69.1(3) . . . . ?
C7 Si2 C2 Ag1 -170.0(2) . . . . ?
C8 Si2 C2 Ag1 -50.4(2) . . . . ?
O1 Ag1 C2 C1 5.1(5) . . . . ?
O2 Ag1 C2 C1 -175.0(2) . . . . ?
O1 Ag1 C2 Si2 -178.1(2) . . . . ?
O2 Ag1 C2 Si2 1.8(3) . . . . ?
C1 Ag1 C2 Si2 176.8(4) . . . . ?
Ag1 O1 C10 C11 3.2(6) . . . . ?
Ag1 O1 C10 C9 -177.3(2) . . . . ?
F1 C9 C10 O1 51.3(5) . . . . ?
F3 C9 C10 O1 173.4(4) . . . . ?
F2 C9 C10 O1 -67.4(5) . . . . ?
F1 C9 C10 C11 -129.1(4) . . . . ?
F3 C9 C10 C11 -7.0(5) . . . . ?
F2 C9 C10 C11 112.2(4) . . . . ?
O1 C10 C11 C12 -4.9(7) . . . . ?
C9 C10 C11 C12 175.5(4) . . . . ?
Ag1 O2 C12 C11 8.4(6) . . . . ?
Ag1 O2 C12 C13 -175.8(3) . . . . ?
C10 C11 C12 O2 -1.8(7) . . . . ?
C10 C11 C12 C13 -177.5(4) . . . . ?
O2 C12 C13 F6 35.9(5) . . . . ?
C11 C12 C13 F6 -147.7(4) . . . . ?
O2 C12 C13 F5 157.6(4) . . . . ?
C11 C12 C13 F5 -26.0(6) . . . . ?
O2 C12 C13 F4 -83.5(5) . . . . ?
C11 C12 C13 F4 92.9(5) . . . . ?
